data_4028065
loop_
_publ_author_name
'El\.zbieta Wojaczy\'nska'
'Julia B\;akowicz'
'Mateusz Dorsz'
'Jacek Skar\.zewski'

_publ_section_title
;
 Monoimine Derived from trans-1,2-Diaminocyclohexane and Ethyl Glyoxylate:
 An Intermediate in Aza-Diels-Alder and Mannich Reactions
;
_journal_name_full 'Journal of Organic Chemistry'
_journal_page_first 2808
_journal_page_last 2811
_journal_paper_doi 10.1021/jo302820m
_journal_volume 78
_journal_year 2013
_chemical_absolute_configuration syn
_chemical_formula_sum 'C12 H17 N3 O'
_chemical_formula_weight 219.29
_chemical_melting_point 468(1)
_chemical_name_systematic
;
(1R,4S,6R)-3-oxo-4-(2-pyrrolyl)-2,5-diazabicyclo[4.4.0]decane
;
_space_group_IT_number 19
_symmetry_cell_setting orthorhombic
_symmetry_space_group_name_Hall 'P 2ac 2ab'
_symmetry_space_group_name_H-M 'P 21 21 21'
_atom_sites_solution_hydrogens difmap
_atom_sites_solution_primary direct
_atom_sites_solution_secondary difmap
_audit_creation_method SHELXL-97
_cell_angle_alpha 90.00
_cell_angle_beta 90.00
_cell_angle_gamma 90.00
_cell_formula_units_Z 4
_cell_length_a 5.1732(3)
_cell_length_b 9.5105(6)
_cell_length_c 23.2668(15)
_cell_measurement_reflns_used 1185
_cell_measurement_temperature 299(2)
_cell_measurement_theta_max 27.58
_cell_measurement_theta_min 1.75
_cell_volume 1144.72(12)
_computing_cell_refinement 'CRYSALISPRO (Oxford Diffraction, 2010)'
_computing_data_collection 'CRYSALISPRO (Oxford Diffraction, 2010)'
_computing_data_reduction 'CRYSALISPRO (Oxford Diffraction, 2010)'
_computing_molecular_graphics 'ORTEP-3 for Windows (Farrugia, 1997)'
_computing_publication_material 'SHELXL97 (Sheldrick, 2008)'
_computing_structure_refinement 'SHELXL97 (Sheldrick, 2008)'
_computing_structure_solution 'SHELXS97 (Sheldrick, 2008)'
_diffrn_ambient_temperature 299(2)
_diffrn_detector_area_resol_mean 15.9718
_diffrn_measured_fraction_theta_full 1.000
_diffrn_measured_fraction_theta_max 1.000
_diffrn_measurement_device_type 'Xcalibur, Eos'
_diffrn_measurement_method '\w scans'
_diffrn_radiation_monochromator graphite
_diffrn_radiation_source 'Enhance (Mo) x-ray Source'
_diffrn_radiation_type MoK\a
_diffrn_radiation_wavelength 0.71073
_diffrn_reflns_av_R_equivalents 0.0104
_diffrn_reflns_av_sigmaI/netI 0.0236
_diffrn_reflns_limit_h_max 6
_diffrn_reflns_limit_h_min -5
_diffrn_reflns_limit_k_max 8
_diffrn_reflns_limit_k_min -11
_diffrn_reflns_limit_l_max 27
_diffrn_reflns_limit_l_min -13
_diffrn_reflns_number 2491
_diffrn_reflns_theta_full 24.99
_diffrn_reflns_theta_max 24.99
_diffrn_reflns_theta_min 1.75
_exptl_absorpt_coefficient_mu 0.084
_exptl_absorpt_correction_T_max 0.9875
_exptl_absorpt_correction_T_min 0.9360
_exptl_absorpt_correction_type multi-scan
_exptl_absorpt_process_details
;
CrysAlisPro, Agilent Technologies,
Version 1.171.35.15 (release 03-08-2011 CrysAlis171 .NET)
(compiled Aug  3 2011,13:03:54)
empirical absorption correction using spherical harmonics,
 implemented in SCALE3 ABSPACK scaling algorithm.
;
_exptl_crystal_colour 'pale yellow'
_exptl_crystal_density_diffrn 1.272
_exptl_crystal_description block
_exptl_crystal_F_000 472
_exptl_crystal_size_max 0.80
_exptl_crystal_size_mid 0.40
_exptl_crystal_size_min 0.15
_refine_diff_density_max 0.121
_refine_diff_density_min -0.110
_refine_diff_density_rms 0.028
_refine_ls_abs_structure_details 'Flack H D (1983), Acta Cryst. A39, 876-881'
_refine_ls_abs_structure_Flack 0.7(16)
_refine_ls_extinction_coef 0.027(2)
_refine_ls_extinction_expression Fc^*^=kFc[1+0.001xFc^2^\l^3^/sin(2\q)]^-1/4^
_refine_ls_extinction_method SHELXL
_refine_ls_goodness_of_fit_ref 1.095
_refine_ls_hydrogen_treatment refall
_refine_ls_matrix_type full
_refine_ls_number_parameters 214
_refine_ls_number_reflns 1794
_refine_ls_number_restraints 0
_refine_ls_restrained_S_all 1.095
_refine_ls_R_factor_all 0.0359
_refine_ls_R_factor_gt 0.0319
_refine_ls_shift/su_max 0.000
_refine_ls_shift/su_mean 0.000
_refine_ls_structure_factor_coef Fsqd
_refine_ls_weighting_details 'calc w=1/[\s^2^(Fo^2^)+(0.0354P)^2^+0.0760P] where P=(Fo^2^+2Fc^2^)/3'
_refine_ls_weighting_scheme calc
_refine_ls_wR_factor_gt 0.0712
_refine_ls_wR_factor_ref 0.0735
_reflns_number_gt 1653
_reflns_number_total 1794
_reflns_threshold_expression >2sigma(I)
_cod_data_source_file jo302820m_si_002.cif
_cod_data_source_block comp1
_cod_database_code 4028065

loop_
_symmetry_equiv_pos_as_xyz
'x, y, z'
'-x+1/2, -y, z+1/2'
'-x, y+1/2, -z+1/2'
'x+1/2, -y+1/2, -z'

loop_
_atom_site_label
_atom_site_type_symbol
_atom_site_fract_x
_atom_site_fract_y
_atom_site_fract_z
_atom_site_U_iso_or_equiv
_atom_site_adp_type
_atom_site_occupancy
_atom_site_symmetry_multiplicity
_atom_site_calc_flag
O1 O 0.0859(2) 0.20394(12) 0.75015(5) 0.0448(3) Uani 1 1 d
N1 N 0.6606(3) 0.08168(16) 0.81910(6) 0.0425(4) Uani 1 1 d
NH1 H 0.783(4) 0.114(2) 0.7948(7) 0.049(6) Uiso 1 1 d
N2 N 0.2955(3) 0.17698(17) 0.66643(7) 0.0448(4) Uani 1 1 d
NH2 H 0.242(4) 0.255(2) 0.6572(8) 0.050(6) Uiso 1 1 d
N3 N 0.5835(3) -0.03915(16) 0.70693(6) 0.0376(4) Uani 1 1 d
NH3 H 0.645(4) -0.124(2) 0.7172(7) 0.050(6) Uiso 1 1 d
C1 C 0.6834(4) 0.0802(2) 0.87778(8) 0.0488(5) Uani 1 1 d
H1 H 0.829(4) 0.121(2) 0.8959(8) 0.065(6) Uiso 1 1 d
C2 C 0.4751(4) 0.0131(2) 0.89952(8) 0.0505(5) Uani 1 1 d
H2 H 0.432(4) 0.0001(18) 0.9391(8) 0.049(5) Uiso 1 1 d
C3 C 0.3200(4) -0.0287(2) 0.85310(8) 0.0455(5) Uani 1 1 d
H3 H 0.161(4) -0.077(2) 0.8535(8) 0.053(6) Uiso 1 1 d
C4 C 0.4385(3) 0.01433(17) 0.80362(7) 0.0366(4) Uani 1 1 d
C5 C 0.3602(3) -0.00003(17) 0.74202(7) 0.0354(4) Uani 1 1 d
H5 H 0.222(4) -0.0690(18) 0.7407(7) 0.042(5) Uiso 1 1 d
C6 C 0.2374(3) 0.13622(17) 0.71984(7) 0.0350(4) Uani 1 1 d
C7 C 0.4836(4) 0.11127(19) 0.62782(8) 0.0388(4) Uani 1 1 d
H7 H 0.647(3) 0.1566(17) 0.6317(7) 0.033(5) Uiso 1 1 d
C8 C 0.4030(4) 0.1216(2) 0.56555(9) 0.0524(5) Uani 1 1 d
H8A H 0.230(5) 0.074(2) 0.5606(9) 0.067(7) Uiso 1 1 d
H8B H 0.371(4) 0.220(2) 0.5551(8) 0.070(7) Uiso 1 1 d
C9 C 0.6078(5) 0.0534(3) 0.52751(9) 0.0598(6) Uani 1 1 d
H9A H 0.770(5) 0.107(2) 0.5324(8) 0.061(6) Uiso 1 1 d
H9B H 0.543(4) 0.053(2) 0.4875(9) 0.067(6) Uiso 1 1 d
C10 C 0.6626(6) -0.0965(3) 0.54587(9) 0.0612(6) Uani 1 1 d
H10A H 0.504(5) -0.160(3) 0.5399(9) 0.075(7) Uiso 1 1 d
H10B H 0.801(5) -0.138(2) 0.5235(10) 0.081(8) Uiso 1 1 d
C11 C 0.7294(4) -0.1072(2) 0.60960(9) 0.0478(5) Uani 1 1 d
H11A H 0.753(4) -0.206(2) 0.6217(7) 0.054(5) Uiso 1 1 d
H11B H 0.887(4) -0.0643(19) 0.6185(7) 0.045(5) Uiso 1 1 d
C12 C 0.5204(3) -0.03988(18) 0.64592(7) 0.0352(4) Uani 1 1 d
H12 H 0.358(3) -0.0899(18) 0.6389(7) 0.038(5) Uiso 1 1 d

loop_
_atom_site_aniso_label
_atom_site_aniso_U_11
_atom_site_aniso_U_22
_atom_site_aniso_U_33
_atom_site_aniso_U_23
_atom_site_aniso_U_13
_atom_site_aniso_U_12
O1 0.0433(7) 0.0409(7) 0.0502(7) -0.0049(6) 0.0053(7) 0.0067(6)
N1 0.0393(9) 0.0502(9) 0.0379(9) 0.0008(8) 0.0013(8) -0.0022(7)
N2 0.0517(10) 0.0339(8) 0.0489(10) 0.0086(7) 0.0062(8) 0.0125(8)
N3 0.0400(8) 0.0332(8) 0.0395(8) 0.0016(6) -0.0019(7) 0.0061(7)
C1 0.0473(12) 0.0621(13) 0.0370(10) -0.0043(9) -0.0060(10) 0.0071(11)
C2 0.0534(12) 0.0637(13) 0.0344(10) 0.0068(10) 0.0040(10) 0.0133(11)
C3 0.0414(10) 0.0474(11) 0.0477(11) 0.0086(9) 0.0045(9) 0.0013(9)
C4 0.0365(8) 0.0340(9) 0.0392(9) 0.0029(8) 0.0001(8) 0.0009(8)
C5 0.0366(9) 0.0312(9) 0.0385(9) 0.0009(8) -0.0007(8) -0.0034(8)
C6 0.0328(9) 0.0314(8) 0.0408(9) -0.0033(7) -0.0028(8) -0.0025(8)
C7 0.0365(10) 0.0372(10) 0.0427(10) 0.0038(8) 0.0017(8) -0.0021(8)
C8 0.0544(13) 0.0590(13) 0.0438(11) 0.0122(10) 0.0008(10) 0.0038(12)
C9 0.0625(14) 0.0766(16) 0.0403(11) 0.0029(11) 0.0057(11) -0.0019(14)
C10 0.0719(16) 0.0644(14) 0.0474(12) -0.0087(10) 0.0122(12) 0.0009(13)
C11 0.0482(12) 0.0440(11) 0.0513(12) -0.0045(9) 0.0056(10) 0.0057(11)
C12 0.0340(9) 0.0330(9) 0.0387(9) -0.0030(7) -0.0007(8) -0.0041(8)

loop_
_atom_type_symbol
_atom_type_description
_atom_type_scat_dispersion_real
_atom_type_scat_dispersion_imag
_atom_type_scat_source
C C 0.0033 0.0016 'International Tables Vol C Tables 4.2.6.8 and 6.1.1.4'
H H 0.0000 0.0000 'International Tables Vol C Tables 4.2.6.8 and 6.1.1.4'
N N 0.0061 0.0033 'International Tables Vol C Tables 4.2.6.8 and 6.1.1.4'
O O 0.0106 0.0060 'International Tables Vol C Tables 4.2.6.8 and 6.1.1.4'

loop_
_geom_angle_atom_site_label_1
_geom_angle_atom_site_label_2
_geom_angle_atom_site_label_3
_geom_angle
C4 N1 C1 109.32(17)
C6 N2 C7 126.60(15)
C12 N3 C5 111.60(14)
C2 C1 N1 108.01(19)
C1 C2 C3 107.58(17)
C4 C3 C2 107.87(17)
N1 C4 C3 107.22(16)
N1 C4 C5 121.60(15)
C3 C4 C5 131.18(16)
N3 C5 C4 110.15(14)
N3 C5 C6 110.77(14)
C4 C5 C6 110.95(13)
O1 C6 N2 121.48(16)
O1 C6 C5 120.78(15)
N2 C6 C5 117.72(15)
N2 C7 C12 108.59(14)
N2 C7 C8 112.16(16)
C12 C7 C8 111.37(16)
C7 C8 C9 109.71(18)
C10 C9 C8 111.51(19)
C9 C10 C11 112.30(18)
C12 C11 C10 110.62(18)
N3 C12 C7 107.19(13)
N3 C12 C11 112.68(15)
C7 C12 C11 109.68(16)

loop_
_geom_bond_atom_site_label_1
_geom_bond_atom_site_label_2
_geom_bond_distance
O1 C6 1.2354(19)
N1 C4 1.364(2)
N1 C1 1.370(2)
N2 C6 1.336(2)
N2 C7 1.464(2)
N3 C12 1.457(2)
N3 C5 1.462(2)
C1 C2 1.351(3)
C2 C3 1.403(3)
C3 C4 1.367(2)
C4 C5 1.496(2)
C5 C6 1.533(2)
C7 C12 1.510(2)
C7 C8 1.511(3)
C8 C9 1.525(3)
C9 C10 1.515(3)
C10 C11 1.526(3)
C11 C12 1.515(3)
